data_4082502
loop_
_publ_author_name
'Lister, Julia M.'
'Carreira, Monica'
'Haddow, Mairi F.'
'Hamilton, Alex'
'McMullin, Claire L.'
'Orpen, A. Guy'
'Pringle, Paul G.'
'Stennett, Tom E.'

_publ_section_title
;
 Unexpectedly High Barriers to M--P Rotation in Tertiary Phobane
 Complexes: PhobPR Behavior That Is Commensurate withtBu2PR
;
_journal_issue 3
_journal_name_full Organometallics
_journal_page_first 702
_journal_paper_doi 10.1021/om400980e
_journal_volume 33
_journal_year 2014
_chemical_formula_moiety 'C12 H23 P Se'
_chemical_formula_sum 'C12 H23 P Se'
_chemical_formula_weight 277.23
_chemical_name_systematic
; 
 ? 
;
_space_group_IT_number 14
_symmetry_cell_setting monoclinic
_symmetry_space_group_name_Hall '-P 2yn'
_symmetry_space_group_name_H-M 'P 1 21/n 1'
_atom_sites_solution_hydrogens geom
_atom_sites_solution_primary direct
_atom_sites_solution_secondary difmap
_audit_creation_method SHELXL-97
_cell_angle_alpha 90.00
_cell_angle_beta 113.1560(10)
_cell_angle_gamma 90.00
_cell_formula_units_Z 4
_cell_length_a 11.9319(4)
_cell_length_b 8.9612(3)
_cell_length_c 13.2301(5)
_cell_measurement_reflns_used 9280
_cell_measurement_temperature 100(2)
_cell_measurement_theta_max 30.51
_cell_measurement_theta_min 2.27
_cell_volume 1300.65(8)
_computing_cell_refinement 'Apex II (Bruker-AXS, 2007)'
_computing_data_collection 'Apex II (Bruker-AXS, 2007)'
_computing_data_reduction
; 
 SAINT v7.34A (Bruker-AXS, 2007) & XPREP v2005/4 (Bruker-AXS, 2005) 
;
_computing_molecular_graphics 'Bruker SHELXTL'
_computing_publication_material 'Bruker SHELXTL'
_computing_structure_refinement 'SHELXL-97 (Sheldrick, 1997)'
_computing_structure_solution 'SHELXS-97 (Sheldrick, 1990)'
_diffrn_ambient_temperature 100(2)
_diffrn_measured_fraction_theta_full 0.998
_diffrn_measured_fraction_theta_max 0.998
_diffrn_measurement_device_type 'CCD area detector'
_diffrn_measurement_method 'phi and omega scans'
_diffrn_radiation_monochromator graphite
_diffrn_radiation_source 'fine-focus sealed tube'
_diffrn_radiation_type MoK\a
_diffrn_radiation_wavelength 0.71073
_diffrn_reflns_av_R_equivalents 0.0221
_diffrn_reflns_av_sigmaI/netI 0.0165
_diffrn_reflns_limit_h_max 15
_diffrn_reflns_limit_h_min -15
_diffrn_reflns_limit_k_max 11
_diffrn_reflns_limit_k_min -10
_diffrn_reflns_limit_l_max 16
_diffrn_reflns_limit_l_min -17
_diffrn_reflns_number 15293
_diffrn_reflns_theta_full 27.53
_diffrn_reflns_theta_max 27.53
_diffrn_reflns_theta_min 1.95
_exptl_absorpt_coefficient_mu 2.975
_exptl_absorpt_correction_T_max 0.7456
_exptl_absorpt_correction_T_min 0.5957
_exptl_absorpt_correction_type multi-scan
_exptl_absorpt_process_details 'SADABS V2008/1''
_exptl_crystal_colour colourless
_exptl_crystal_density_diffrn 1.416
_exptl_crystal_density_meas x
_exptl_crystal_density_method 'not measured'
_exptl_crystal_description block
_exptl_crystal_F_000 576
_exptl_crystal_size_max 0.35
_exptl_crystal_size_mid 0.26
_exptl_crystal_size_min 0.22
_refine_diff_density_max 0.640
_refine_diff_density_min -0.270
_refine_diff_density_rms 0.053
_refine_ls_extinction_method none
_refine_ls_goodness_of_fit_ref 1.051
_refine_ls_hydrogen_treatment constr
_refine_ls_matrix_type full
_refine_ls_number_parameters 128
_refine_ls_number_reflns 2992
_refine_ls_number_restraints 0
_refine_ls_restrained_S_all 1.051
_refine_ls_R_factor_all 0.0225
_refine_ls_R_factor_gt 0.0191
_refine_ls_shift/su_max 0.002
_refine_ls_shift/su_mean 0.000
_refine_ls_structure_factor_coef Fsqd
_refine_ls_weighting_details 'calc w=1/[\s^2^(Fo^2^)+(0.0265P)^2^+0.4824P] where P=(Fo^2^+2Fc^2^)/3'
_refine_ls_weighting_scheme calc
_refine_ls_wR_factor_gt 0.0489
_refine_ls_wR_factor_ref 0.0503
_reflns_number_gt 2729
_reflns_number_total 2992
_reflns_threshold_expression >2sigma(I)
_cod_data_source_file om400980e_si_002.cif
_cod_data_source_block a5-PhobPSenBu
_cod_original_sg_symbol_H-M P21/n
_cod_database_code 4082502

loop_
_symmetry_equiv_pos_as_xyz
'x, y, z'
'-x+1/2, y+1/2, -z+1/2'
'-x, -y, -z'
'x-1/2, -y-1/2, z-1/2'

loop_
_atom_site_label
_atom_site_type_symbol
_atom_site_fract_x
_atom_site_fract_y
_atom_site_fract_z
_atom_site_U_iso_or_equiv
_atom_site_adp_type
_atom_site_occupancy
_atom_site_symmetry_multiplicity
_atom_site_calc_flag
_atom_site_refinement_flags
Se1 Se 0.149465(12) 0.764962(15) 0.176718(11) 0.01636(6) Uani 1 1 d .
P1 P 0.25087(3) 0.74653(3) 0.34848(3) 0.01305(8) Uani 1 1 d .
C1 C 0.25202(12) 0.90058(15) 0.44012(11) 0.0169(3) Uani 1 1 d .
H1 H 0.3154 0.9743 0.4413 0.020 Uiso 1 1 calc R
C2 C 0.29532(13) 0.82397(16) 0.55483(12) 0.0198(3) Uani 1 1 d .
H2A H 0.2477 0.8638 0.5955 0.024 Uiso 1 1 calc R
H2B H 0.3822 0.8483 0.5974 0.024 Uiso 1 1 calc R
C3 C 0.27993(13) 0.65132(15) 0.54503(11) 0.0186(3) Uani 1 1 d .
H3A H 0.3610 0.6033 0.5696 0.022 Uiso 1 1 calc R
H3B H 0.2393 0.6159 0.5930 0.022 Uiso 1 1 calc R
C4 C 0.20293(12) 0.60755(15) 0.42476(11) 0.0166(3) Uani 1 1 d .
H4 H 0.2276 0.5059 0.4100 0.020 Uiso 1 1 calc R
C5 C 0.06546(12) 0.60906(16) 0.39718(12) 0.0202(3) Uani 1 1 d .
H5A H 0.0224 0.5980 0.3166 0.024 Uiso 1 1 calc R
H5B H 0.0457 0.5201 0.4314 0.024 Uiso 1 1 calc R
C6 C 0.01312(14) 0.74624(15) 0.43250(14) 0.0211(3) Uani 1 1 d .
H6A H 0.0617 0.7650 0.5115 0.025 Uiso 1 1 calc R
H6B H -0.0713 0.7235 0.4240 0.025 Uiso 1 1 calc R
C7 C 0.01144(13) 0.88963(16) 0.36807(12) 0.0214(3) Uani 1 1 d .
H7A H -0.0105 0.8619 0.2902 0.026 Uiso 1 1 calc R
H7B H -0.0545 0.9545 0.3708 0.026 Uiso 1 1 calc R
C8 C 0.12893(12) 0.98253(15) 0.40565(12) 0.0200(3) Uani 1 1 d .
H8A H 0.1319 1.0445 0.4686 0.024 Uiso 1 1 calc R
H8B H 0.1221 1.0517 0.3451 0.024 Uiso 1 1 calc R
C9 C 0.41002(12) 0.70139(15) 0.38127(11) 0.0168(3) Uani 1 1 d .
H9A H 0.4555 0.7107 0.4617 0.020 Uiso 1 1 calc R
H9B H 0.4152 0.5958 0.3614 0.020 Uiso 1 1 calc R
C10 C 0.47299(12) 0.79833(15) 0.32385(12) 0.0169(3) Uani 1 1 d .
H10A H 0.4229 0.8004 0.2439 0.020 Uiso 1 1 calc R
H10B H 0.4802 0.9018 0.3519 0.020 Uiso 1 1 calc R
C11 C 0.59979(13) 0.73770(16) 0.34397(13) 0.0223(3) Uani 1 1 d .
H11A H 0.6535 0.7515 0.4224 0.027 Uiso 1 1 calc R
H11B H 0.5937 0.6293 0.3283 0.027 Uiso 1 1 calc R
C12 C 0.65697(13) 0.81401(18) 0.27327(13) 0.0239(3) Uani 1 1 d .
H12A H 0.6034 0.8024 0.1955 0.036 Uiso 1 1 calc R
H12B H 0.7363 0.7684 0.2870 0.036 Uiso 1 1 calc R
H12C H 0.6681 0.9204 0.2917 0.036 Uiso 1 1 calc R

loop_
_atom_site_aniso_label
_atom_site_aniso_U_11
_atom_site_aniso_U_22
_atom_site_aniso_U_33
_atom_site_aniso_U_23
_atom_site_aniso_U_13
_atom_site_aniso_U_12
Se1 0.01427(8) 0.01948(8) 0.01355(8) 0.00088(5) 0.00356(6) -0.00035(5)
P1 0.01262(16) 0.01350(16) 0.01319(18) 0.00004(11) 0.00523(14) -0.00039(11)
C1 0.0177(6) 0.0155(6) 0.0179(7) -0.0022(5) 0.0075(5) -0.0015(5)
C2 0.0194(7) 0.0216(7) 0.0161(7) -0.0027(5) 0.0046(6) 0.0008(5)
C3 0.0196(7) 0.0202(7) 0.0163(7) 0.0035(5) 0.0072(6) 0.0033(5)
C4 0.0193(7) 0.0147(6) 0.0171(7) 0.0014(5) 0.0087(6) -0.0005(5)
C5 0.0188(7) 0.0218(7) 0.0210(7) 0.0017(5) 0.0090(6) -0.0030(5)
C6 0.0166(7) 0.0263(8) 0.0223(8) 0.0031(5) 0.0099(6) 0.0013(5)
C7 0.0181(7) 0.0247(7) 0.0221(8) 0.0044(6) 0.0086(6) 0.0055(5)
C8 0.0222(7) 0.0173(6) 0.0224(7) 0.0020(5) 0.0107(6) 0.0046(5)
C9 0.0154(6) 0.0186(6) 0.0163(7) 0.0011(5) 0.0062(5) 0.0018(5)
C10 0.0148(6) 0.0172(6) 0.0190(7) 0.0005(5) 0.0070(5) 0.0001(5)
C11 0.0153(7) 0.0306(8) 0.0207(8) 0.0039(6) 0.0068(6) 0.0043(5)
C12 0.0175(7) 0.0312(8) 0.0252(8) 0.0001(6) 0.0106(6) 0.0010(6)

loop_
_atom_type_symbol
_atom_type_description
_atom_type_scat_dispersion_real
_atom_type_scat_dispersion_imag
_atom_type_scat_source
C C 0.0033 0.0016 'International Tables Vol C Tables 4.2.6.8 and 6.1.1.4'
H H 0.0000 0.0000 'International Tables Vol C Tables 4.2.6.8 and 6.1.1.4'
P P 0.1023 0.0942 'International Tables Vol C Tables 4.2.6.8 and 6.1.1.4'
Se Se -0.0929 2.2259 'International Tables Vol C Tables 4.2.6.8 and 6.1.1.4'

loop_
_geom_angle_atom_site_label_1
_geom_angle_atom_site_label_2
_geom_angle_atom_site_label_3
_geom_angle
C9 P1 C4 103.91(6)
C9 P1 C1 105.90(6)
C4 P1 C1 94.04(6)
C9 P1 Se1 112.04(5)
C4 P1 Se1 118.27(5)
C1 P1 Se1 120.19(5)
C8 C1 C2 114.24(11)
C8 C1 P1 113.85(10)
C2 C1 P1 103.05(9)
C8 C1 H1 108.5
C2 C1 H1 108.5
P1 C1 H1 108.5
C1 C2 C3 111.95(11)
C1 C2 H2A 109.2
C3 C2 H2A 109.2
C1 C2 H2B 109.2
C3 C2 H2B 109.2
H2A C2 H2B 107.9
C4 C3 C2 109.96(11)
C4 C3 H3A 109.7
C2 C3 H3A 109.7
C4 C3 H3B 109.7
C2 C3 H3B 109.7
H3A C3 H3B 108.2
C5 C4 C3 112.99(11)
C5 C4 P1 113.55(9)
C3 C4 P1 101.96(9)
C5 C4 H4 109.4
C3 C4 H4 109.4
P1 C4 H4 109.4
C6 C5 C4 117.41(12)
C6 C5 H5A 107.9
C4 C5 H5A 107.9
C6 C5 H5B 107.9
C4 C5 H5B 107.9
H5A C5 H5B 107.2
C5 C6 C7 114.79(12)
C5 C6 H6A 108.6
C7 C6 H6A 108.6
C5 C6 H6B 108.6
C7 C6 H6B 108.6
H6A C6 H6B 107.5
C8 C7 C6 117.54(12)
C8 C7 H7A 107.9
C6 C7 H7A 107.9
C8 C7 H7B 107.9
C6 C7 H7B 107.9
H7A C7 H7B 107.2
C7 C8 C1 118.67(11)
C7 C8 H8A 107.6
C1 C8 H8A 107.6
C7 C8 H8B 107.6
C1 C8 H8B 107.6
H8A C8 H8B 107.1
C10 C9 P1 115.17(9)
C10 C9 H9A 108.5
P1 C9 H9A 108.5
C10 C9 H9B 108.5
P1 C9 H9B 108.5
H9A C9 H9B 107.5
C11 C10 C9 110.91(11)
C11 C10 H10A 109.5
C9 C10 H10A 109.5
C11 C10 H10B 109.5
C9 C10 H10B 109.5
H10A C10 H10B 108.0
C12 C11 C10 112.70(12)
C12 C11 H11A 109.1
C10 C11 H11A 109.1
C12 C11 H11B 109.1
C10 C11 H11B 109.1
H11A C11 H11B 107.8
C11 C12 H12A 109.5
C11 C12 H12B 109.5
H12A C12 H12B 109.5
C11 C12 H12C 109.5
H12A C12 H12C 109.5
H12B C12 H12C 109.5

loop_
_geom_bond_atom_site_label_1
_geom_bond_atom_site_label_2
_geom_bond_distance
Se1 P1 2.1196(4)
P1 C9 1.8193(13)
P1 C4 1.8305(13)
P1 C1 1.8337(14)
C1 C8 1.5419(18)
C1 C2 1.5572(19)
C1 H1 1.0000
C2 C3 1.557(2)
C2 H2A 0.9900
C2 H2B 0.9900
C3 C4 1.5427(19)
C3 H3A 0.9900
C3 H3B 0.9900
C4 C5 1.5340(18)
C4 H4 1.0000
C5 C6 1.5326(19)
C5 H5A 0.9900
C5 H5B 0.9900
C6 C7 1.5377(19)
C6 H6A 0.9900
C6 H6B 0.9900
C7 C8 1.535(2)
C7 H7A 0.9900
C7 H7B 0.9900
C8 H8A 0.9900
C8 H8B 0.9900
C9 C10 1.5315(19)
C9 H9A 0.9900
C9 H9B 0.9900
C10 C11 1.5291(19)
C10 H10A 0.9900
C10 H10B 0.9900
C11 C12 1.520(2)
C11 H11A 0.9900
C11 H11B 0.9900
C12 H12A 0.9800
C12 H12B 0.9800
C12 H12C 0.9800

loop_
_geom_torsion_atom_site_label_1
_geom_torsion_atom_site_label_2
_geom_torsion_atom_site_label_3
_geom_torsion_atom_site_label_4
_geom_torsion
C9 P1 C1 C8 164.87(10)
C4 P1 C1 C8 -89.42(10)
Se1 P1 C1 C8 36.77(11)
C9 P1 C1 C2 -70.84(10)
C4 P1 C1 C2 34.86(9)
Se1 P1 C1 C2 161.05(7)
C8 C1 C2 C3 105.62(13)
P1 C1 C2 C3 -18.41(12)
C1 C2 C3 C4 -11.11(15)
C2 C3 C4 C5 -87.20(13)
C2 C3 C4 P1 35.04(12)
C9 P1 C4 C5 -171.84(10)
C1 P1 C4 C5 80.67(11)
Se1 P1 C4 C5 -46.95(11)
C9 P1 C4 C3 66.30(10)
C1 P1 C4 C3 -41.18(9)
Se1 P1 C4 C3 -168.80(7)
C3 C4 C5 C6 47.77(16)
P1 C4 C5 C6 -67.72(15)
C4 C5 C6 C7 70.11(17)
C5 C6 C7 C8 -83.59(17)
C6 C7 C8 C1 41.02(19)
C2 C1 C8 C7 -74.81(16)
P1 C1 C8 C7 43.22(16)
C4 P1 C9 C10 177.75(10)
C1 P1 C9 C10 -83.86(11)
Se1 P1 C9 C10 48.94(11)
P1 C9 C10 C11 -171.99(10)
C9 C10 C11 C12 170.26(12)
